data_2018656
loop_
_publ_author_name
'Ravikumar, Krishnan'
'Sridhar, Balasubramanian'
'Hariharakrishnan, Venkatasubramanian'
'Singh, Awadesh Narain'

_publ_section_title
;
 Three novel benzothiazine-fused triazoles as potential centrally acting
 muscle relaxants
;
_journal_coeditor_code SF3180
_journal_issue 11
_journal_name_full 'Acta Crystallographica Section C'
_journal_page_first o475
_journal_page_last o480
_journal_paper_doi 10.1107/S0108270112040759
_journal_volume 68
_journal_year 2012
_chemical_formula_iupac 'C17 H13 N3 O2 S'
_chemical_formula_moiety 'C17 H13 N3 O2 S'
_chemical_formula_sum 'C17 H13 N3 O2 S'
_chemical_formula_weight 323.36
_chemical_name_systematic
;
2-(2-Oxo-2-phenylethyl)-4<i>H</i>-1,2,4-triazolo[3,4-
<i>c</i>][1,4]benzothiazin-1(2<i>H</i>)-one
;
_space_group_IT_number 14
_symmetry_cell_setting monoclinic
_symmetry_space_group_name_Hall '-P 2ybc'
_symmetry_space_group_name_H-M 'P 1 21/c 1'
_atom_sites_solution_hydrogens geom
_atom_sites_solution_primary direct
_atom_sites_solution_secondary difmap
_audit_creation_method SHELXL97
_cell_angle_alpha 90.00
_cell_angle_beta 102.564(3)
_cell_angle_gamma 90.00
_cell_formula_units_Z 4
_cell_length_a 11.6248(18)
_cell_length_b 14.920(2)
_cell_length_c 8.5909(13)
_cell_measurement_reflns_used 3459
_cell_measurement_temperature 294(2)
_cell_measurement_theta_max 24.75
_cell_measurement_theta_min 2.74
_cell_volume 1454.3(4)
_computing_cell_refinement 'SAINT (Bruker, 2001)'
_computing_data_collection 'SMART (Bruker, 2001)'
_computing_data_reduction 'SAINT (Bruker, 2001)'
_computing_molecular_graphics
;
DIAMOND (Brandenburg & Putz, 2005) and Mercury (Macrae <i>et al.</i>,
2008)
;
_computing_publication_material 'SHELXL97 (Sheldrick, 2008)'
_computing_structure_refinement 'SHELXL97 (Sheldrick, 2008)'
_computing_structure_solution 'SHELXS97 (Sheldrick, 2008)'
_diffrn_ambient_temperature 294(2)
_diffrn_measured_fraction_theta_full 1.000
_diffrn_measured_fraction_theta_max 1.000
_diffrn_measurement_device 'Bruker SMART APEX CCD area-detector'
_diffrn_measurement_device_type 'Bruker SMART APEX CCD area-detector'
_diffrn_measurement_method \w
_diffrn_radiation_monochromator graphite
_diffrn_radiation_source 'fine-focus sealed tube'
_diffrn_radiation_type MoK\a
_diffrn_radiation_wavelength 0.71073
_diffrn_reflns_av_R_equivalents 0.0348
_diffrn_reflns_av_sigmaI/netI 0.0263
_diffrn_reflns_limit_h_max 13
_diffrn_reflns_limit_h_min -13
_diffrn_reflns_limit_k_max 17
_diffrn_reflns_limit_k_min -17
_diffrn_reflns_limit_l_max 10
_diffrn_reflns_limit_l_min -10
_diffrn_reflns_number 13803
_diffrn_reflns_theta_full 25.00
_diffrn_reflns_theta_max 25.00
_diffrn_reflns_theta_min 1.79
_diffrn_standards_number 0
_exptl_absorpt_coefficient_mu 0.236
_exptl_absorpt_correction_type none
_exptl_crystal_colour colourless
_exptl_crystal_density_diffrn 1.477
_exptl_crystal_density_method 'not measured'
_exptl_crystal_description needle
_exptl_crystal_F_000 672
_exptl_crystal_size_max 0.21
_exptl_crystal_size_mid 0.12
_exptl_crystal_size_min 0.08
_refine_diff_density_max 0.292
_refine_diff_density_min -0.148
_refine_ls_extinction_method none
_refine_ls_goodness_of_fit_ref 1.090
_refine_ls_hydrogen_treatment constr
_refine_ls_matrix_type full
_refine_ls_number_parameters 208
_refine_ls_number_reflns 2562
_refine_ls_number_restraints 0
_refine_ls_restrained_S_all 1.090
_refine_ls_R_factor_all 0.0549
_refine_ls_R_factor_gt 0.0455
_refine_ls_shift/su_max 0.000
_refine_ls_shift/su_mean 0.000
_refine_ls_structure_factor_coef Fsqd
_refine_ls_weighting_details 'calc w = 1/[\s^2^(Fo^2^)+(0.0521P)^2^+0.4963P] where P=(Fo^2^+2Fc^2^)/3'
_refine_ls_weighting_scheme calc
_refine_ls_wR_factor_gt 0.1048
_refine_ls_wR_factor_ref 0.1104
_reflns_number_gt 2175
_reflns_number_total 2562
_reflns_threshold_expression I>2\s(I)
_cod_data_source_file sf3180.cif
_cod_data_source_block II
_cod_original_sg_symbol_H-M 'P 21/c'
_cod_database_code 2018656
_cod_database_fobs_code 2018656

loop_
_symmetry_equiv_pos_as_xyz
'x, y, z'
'-x, y+1/2, -z+1/2'
'-x, -y, -z'
'x, -y-1/2, z-1/2'

loop_
_atom_site_type_symbol
_atom_site_label
_atom_site_fract_x
_atom_site_fract_y
_atom_site_fract_z
_atom_site_U_iso_or_equiv
_atom_site_adp_type
_atom_site_calc_flag
_atom_site_refinement_flags
_atom_site_occupancy
_atom_site_symmetry_multiplicity
C C1 0.4068(2) 0.09302(16) 1.1514(3) 0.0476(6) Uani d . 1 1
H H1 0.3310 0.1167 1.1253 0.057 Uiso calc R 1 1
C C2 0.49454(18) 0.12968(14) 1.0841(2) 0.0385(5) Uani d . 1 1
C C3 0.59868(19) 0.27745(14) 0.9999(3) 0.0430(5) Uani d . 1 1
H H3A 0.5992 0.3281 0.9293 0.052 Uiso calc R 1 1
H H3B 0.6110 0.2996 1.1084 0.052 Uiso calc R 1 1
C C4 0.69294(18) 0.21352(14) 0.9852(3) 0.0380(5) Uani d . 1 1
C C5 0.60792(17) 0.09307(13) 1.1240(2) 0.0347(5) Uani d . 1 1
C C6 0.6323(2) 0.02331(14) 1.2319(3) 0.0416(5) Uani d . 1 1
H H6 0.7082 0.0000 1.2604 0.050 Uiso calc R 1 1
C C7 0.5428(2) -0.01189(16) 1.2975(3) 0.0482(6) Uani d . 1 1
H H7 0.5591 -0.0589 1.3700 0.058 Uiso calc R 1 1
C C8 0.4305(2) 0.02227(17) 1.2560(3) 0.0509(6) Uani d . 1 1
H H8 0.3706 -0.0024 1.2986 0.061 Uiso calc R 1 1
C C9 0.79549(18) 0.08501(14) 1.0186(2) 0.0378(5) Uani d . 1 1
C C10 0.94467(19) 0.13928(16) 0.8692(3) 0.0458(6) Uani d . 1 1
H H10A 0.9951 0.0922 0.9245 0.055 Uiso calc R 1 1
H H10B 0.9892 0.1948 0.8831 0.055 Uiso calc R 1 1
C C11 0.91012(19) 0.11681(14) 0.6929(3) 0.0408(5) Uani d . 1 1
C C12 1.00213(18) 0.12699(14) 0.5969(3) 0.0392(5) Uani d . 1 1
C C13 1.11552(19) 0.15584(15) 0.6638(3) 0.0454(6) Uani d . 1 1
H H13 1.1364 0.1689 0.7722 0.055 Uiso calc R 1 1
C C14 1.1977(2) 0.16532(17) 0.5704(3) 0.0532(6) Uani d . 1 1
H H14 1.2733 0.1854 0.6157 0.064 Uiso calc R 1 1
C C15 1.1678(2) 0.14515(17) 0.4112(3) 0.0552(7) Uani d . 1 1
H H15 1.2233 0.1517 0.3486 0.066 Uiso calc R 1 1
C C16 1.0565(2) 0.11529(18) 0.3433(3) 0.0586(7) Uani d . 1 1
H H16 1.0371 0.1007 0.2355 0.070 Uiso calc R 1 1
C C17 0.9732(2) 0.10688(16) 0.4353(3) 0.0500(6) Uani d . 1 1
H H17 0.8974 0.0877 0.3887 0.060 Uiso calc R 1 1
N N1 0.77836(17) 0.22750(12) 0.9143(2) 0.0466(5) Uani d . 1 1
N N2 0.84323(16) 0.14868(12) 0.9388(2) 0.0456(5) Uani d . 1 1
N N3 0.69649(14) 0.12901(11) 1.05118(19) 0.0349(4) Uani d . 1 1
O O1 0.83143(13) 0.00975(10) 1.05492(19) 0.0483(4) Uani d . 1 1
O O2 0.81152(14) 0.09055(12) 0.6344(2) 0.0599(5) Uani d . 1 1
S S1 0.45916(5) 0.21922(4) 0.94660(7) 0.0491(2) Uani d . 1 1

loop_
_atom_site_aniso_label
_atom_site_aniso_U_11
_atom_site_aniso_U_22
_atom_site_aniso_U_33
_atom_site_aniso_U_12
_atom_site_aniso_U_13
_atom_site_aniso_U_23
C1 0.0356(12) 0.0601(15) 0.0513(14) -0.0071(11) 0.0185(11) -0.0126(12)
C2 0.0360(11) 0.0436(12) 0.0382(11) -0.0042(9) 0.0129(9) -0.0081(9)
C3 0.0449(13) 0.0395(12) 0.0483(13) 0.0035(10) 0.0183(10) 0.0024(10)
C4 0.0393(12) 0.0375(11) 0.0400(12) 0.0003(9) 0.0149(9) 0.0010(9)
C5 0.0339(11) 0.0393(11) 0.0350(11) -0.0047(9) 0.0161(9) -0.0056(9)
C6 0.0423(12) 0.0420(12) 0.0437(12) -0.0004(10) 0.0161(10) 0.0000(10)
C7 0.0581(15) 0.0461(13) 0.0470(13) -0.0074(11) 0.0258(11) 0.0011(11)
C8 0.0516(14) 0.0569(15) 0.0529(14) -0.0192(12) 0.0307(12) -0.0110(12)
C9 0.0320(11) 0.0429(12) 0.0409(12) 0.0009(9) 0.0130(9) -0.0001(10)
C10 0.0368(12) 0.0519(14) 0.0553(14) 0.0019(10) 0.0242(10) 0.0048(11)
C11 0.0348(12) 0.0358(11) 0.0551(14) 0.0009(9) 0.0171(10) 0.0076(10)
C12 0.0380(12) 0.0352(11) 0.0475(13) 0.0018(9) 0.0160(10) 0.0044(9)
C13 0.0402(12) 0.0552(14) 0.0442(13) -0.0009(11) 0.0163(10) 0.0015(11)
C14 0.0384(13) 0.0649(16) 0.0613(16) -0.0015(11) 0.0216(11) 0.0047(13)
C15 0.0531(15) 0.0637(16) 0.0582(16) 0.0097(12) 0.0326(13) 0.0083(13)
C16 0.0686(18) 0.0667(17) 0.0446(14) 0.0063(14) 0.0215(13) -0.0011(12)
C17 0.0456(13) 0.0531(15) 0.0516(14) -0.0020(11) 0.0111(11) -0.0027(11)
N1 0.0469(11) 0.0433(11) 0.0566(12) 0.0031(9) 0.0266(9) 0.0075(9)
N2 0.0401(10) 0.0443(11) 0.0607(12) 0.0060(8) 0.0294(9) 0.0082(9)
N3 0.0324(9) 0.0366(9) 0.0392(10) 0.0000(7) 0.0157(7) 0.0017(7)
O1 0.0435(9) 0.0432(9) 0.0630(10) 0.0098(7) 0.0222(8) 0.0093(8)
O2 0.0381(9) 0.0722(12) 0.0709(12) -0.0120(8) 0.0155(8) 0.0020(9)
S1 0.0369(3) 0.0576(4) 0.0528(4) 0.0076(3) 0.0098(3) 0.0049(3)

loop_
_atom_type_symbol
_atom_type_description
_atom_type_scat_dispersion_real
_atom_type_scat_dispersion_imag
_atom_type_scat_source
C C 0.0033 0.0016 'International Tables Vol C Tables 4.2.6.8 and 6.1.1.4'
H H 0.0000 0.0000 'International Tables Vol C Tables 4.2.6.8 and 6.1.1.4'
N N 0.0061 0.0033 'International Tables Vol C Tables 4.2.6.8 and 6.1.1.4'
O O 0.0106 0.0060 'International Tables Vol C Tables 4.2.6.8 and 6.1.1.4'
S S 0.1246 0.1234 'International Tables Vol C Tables 4.2.6.8 and 6.1.1.4'

loop_
_geom_angle_atom_site_label_1
_geom_angle_atom_site_label_2
_geom_angle_atom_site_label_3
_geom_angle
C8 C1 C2 120.9(2)
C8 C1 H1 119.6
C2 C1 H1 119.6
C1 C2 C5 118.8(2)
C1 C2 S1 119.30(17)
C5 C2 S1 121.83(16)
C4 C3 S1 108.00(15)
C4 C3 H3A 110.1
S1 C3 H3A 110.1
C4 C3 H3B 110.1
S1 C3 H3B 110.1
H3A C3 H3B 108.4
N1 C4 N3 112.62(18)
N1 C4 C3 126.63(19)
N3 C4 C3 120.75(18)
C6 C5 C2 120.21(19)
C6 C5 N3 121.15(18)
C2 C5 N3 118.64(18)
C5 C6 C7 119.6(2)
C5 C6 H6 120.2
C7 C6 H6 120.2
C8 C7 C6 120.5(2)
C8 C7 H7 119.8
C6 C7 H7 119.8
C7 C8 C1 119.9(2)
C7 C8 H8 120.1
C1 C8 H8 120.1
O1 C9 N2 128.37(19)
O1 C9 N3 129.14(19)
N2 C9 N3 102.48(18)
N2 C10 C11 111.90(19)
N2 C10 H10A 109.2
C11 C10 H10A 109.2
N2 C10 H10B 109.2
C11 C10 H10B 109.2
H10A C10 H10B 107.9
O2 C11 C12 122.0(2)
O2 C11 C10 120.42(19)
C12 C11 C10 117.57(18)
C13 C12 C17 118.9(2)
C13 C12 C11 122.2(2)
C17 C12 C11 118.9(2)
C14 C13 C12 120.4(2)
C14 C13 H13 119.8
C12 C13 H13 119.8
C15 C14 C13 120.0(2)
C15 C14 H14 120.0
C13 C14 H14 120.0
C14 C15 C16 120.4(2)
C14 C15 H15 119.8
C16 C15 H15 119.8
C15 C16 C17 120.0(2)
C15 C16 H16 120.0
C17 C16 H16 120.0
C16 C17 C12 120.3(2)
C16 C17 H17 119.8
C12 C17 H17 119.8
C4 N1 N2 103.88(17)
C9 N2 N1 113.63(16)
C9 N2 C10 127.04(19)
N1 N2 C10 119.11(17)
C4 N3 C9 107.32(16)
C4 N3 C5 124.48(17)
C9 N3 C5 127.94(17)
C2 S1 C3 97.36(10)

loop_
_geom_bond_atom_site_label_1
_geom_bond_atom_site_label_2
_geom_bond_distance
C1 C8 1.375(3)
C1 C2 1.389(3)
C1 H1 0.9300
C2 C5 1.399(3)
C2 S1 1.772(2)
C3 C4 1.479(3)
C3 S1 1.809(2)
C3 H3A 0.9700
C3 H3B 0.9700
C4 N1 1.290(3)
C4 N3 1.379(3)
C5 C6 1.381(3)
C5 N3 1.421(2)
C6 C7 1.389(3)
C6 H6 0.9300
C7 C8 1.374(3)
C7 H7 0.9300
C8 H8 0.9300
C9 O1 1.215(3)
C9 N2 1.358(3)
C9 N3 1.405(3)
C10 N2 1.440(3)
C10 C11 1.518(3)
C10 H10A 0.9700
C10 H10B 0.9700
C11 O2 1.212(3)
C11 C12 1.494(3)
C12 C13 1.387(3)
C12 C17 1.388(3)
C13 C14 1.382(3)
C13 H13 0.9300
C14 C15 1.370(4)
C14 H14 0.9300
C15 C16 1.373(4)
C15 H15 0.9300
C16 C17 1.382(3)
C16 H16 0.9300
C17 H17 0.9300
N1 N2 1.388(3)

loop_
_geom_hbond_atom_site_label_D
_geom_hbond_atom_site_label_H
_geom_hbond_atom_site_label_A
_geom_hbond_site_symmetry_A
_geom_hbond_distance_DH
_geom_hbond_distance_HA
_geom_hbond_distance_DA
_geom_hbond_angle_DHA
C6 H6 O1 . 0.93 2.51 3.040(3) 116.5
C10 H10A O1 3_757 0.97 2.50 3.377(3) 150.1

loop_
_geom_torsion_atom_site_label_1
_geom_torsion_atom_site_label_2
_geom_torsion_atom_site_label_3
_geom_torsion_atom_site_label_4
_geom_torsion
C8 C1 C2 C5 0.3(3)
C8 C1 C2 S1 178.64(17)
S1 C3 C4 N1 132.3(2)
S1 C3 C4 N3 -47.9(2)
C1 C2 C5 C6 -1.8(3)
S1 C2 C5 C6 179.94(16)
C1 C2 C5 N3 178.11(18)
S1 C2 C5 N3 -0.2(3)
C2 C5 C6 C7 1.7(3)
N3 C5 C6 C7 -178.20(19)
C5 C6 C7 C8 -0.1(3)
C6 C7 C8 C1 -1.4(3)
C2 C1 C8 C7 1.3(3)
N2 C10 C11 O2 -15.5(3)
N2 C10 C11 C12 165.41(18)
O2 C11 C12 C13 -179.1(2)
C10 C11 C12 C13 0.0(3)
O2 C11 C12 C17 0.9(3)
C10 C11 C12 C17 180.0(2)
C17 C12 C13 C14 0.7(3)
C11 C12 C13 C14 -179.3(2)
C12 C13 C14 C15 -0.8(4)
C13 C14 C15 C16 -0.1(4)
C14 C15 C16 C17 1.1(4)
C15 C16 C17 C12 -1.1(4)
C13 C12 C17 C16 0.2(4)
C11 C12 C17 C16 -179.8(2)
N3 C4 N1 N2 -1.6(2)
C3 C4 N1 N2 178.2(2)
O1 C9 N2 N1 179.0(2)
N3 C9 N2 N1 -2.4(2)
O1 C9 N2 C10 4.4(4)
N3 C9 N2 C10 -177.0(2)
C4 N1 N2 C9 2.6(3)
C4 N1 N2 C10 177.6(2)
C11 C10 N2 C9 95.9(3)
C11 C10 N2 N1 -78.4(3)
N1 C4 N3 C9 0.2(2)
C3 C4 N3 C9 -179.6(2)
N1 C4 N3 C5 -174.29(19)
C3 C4 N3 C5 5.9(3)
O1 C9 N3 C4 179.9(2)
N2 C9 N3 C4 1.3(2)
O1 C9 N3 C5 -5.8(4)
N2 C9 N3 C5 175.59(19)
C6 C5 N3 C4 -158.2(2)
C2 C5 N3 C4 21.9(3)
C6 C5 N3 C9 28.4(3)
C2 C5 N3 C9 -151.4(2)
C1 C2 S1 C3 146.39(18)
C5 C2 S1 C3 -35.34(19)
C4 C3 S1 C2 55.21(17)

loop_
_cod_related_entry_id
_cod_related_entry_database
_cod_related_entry_code
1 ChemSpider 30654398
